data_7700969
loop_
_publ_author_name
'Rabanzo-Castillo, Kristel M'
'Hanif, Muhammad'
'S\"ohnel, Tilo'
'Leitao, Erin M.'

_publ_section_title
;
 Synthesis, characterisation and electronic properties of naphthalene
 bridged disilanes.
;
_journal_issue 37
_journal_name_full 'Dalton transactions (Cambridge, England : 2003)'
_journal_page_first 13971
_journal_page_last 13980
_journal_paper_doi 10.1039/c9dt03058a
_journal_volume 48
_journal_year 2019
_chemical_formula_sum 'C32 H24 Si2'
_chemical_formula_weight 464.69
_space_group_crystal_system triclinic
_space_group_IT_number 2
_space_group_name_Hall '-P 1'
_space_group_name_H-M_alt 'P -1'
_symmetry_space_group_name_Hall '-P 1'
_symmetry_space_group_name_H-M 'P -1'
_atom_sites_solution_hydrogens mixed
_audit_creation_method SHELXL-2016/6
_audit_update_record
;
2018-12-20 deposited with the CCDC.    2019-08-29 downloaded from the CCDC.
;
_cell_angle_alpha 105.2750(10)
_cell_angle_beta 90.6210(10)
_cell_angle_gamma 96.1440(10)
_cell_formula_units_Z 2
_cell_length_a 7.90220(10)
_cell_length_b 9.38000(10)
_cell_length_c 16.74810(10)
_cell_measurement_temperature 373(2)
_cell_volume 1189.69(2)
_computing_structure_refinement 'SHELXL-2016/6 (Sheldrick, 2016)'
_computing_structure_solution 'SHELXT 2014/5 (Sheldrick, 2014)'
_diffrn_ambient_temperature 373(2)
_diffrn_measured_fraction_theta_full 0.999
_diffrn_measured_fraction_theta_max 0.999
_diffrn_radiation_type CuK\a
_diffrn_radiation_wavelength 1.54184
_diffrn_reflns_av_R_equivalents 0.0391
_diffrn_reflns_av_unetI/netI 0.0215
_diffrn_reflns_Laue_measured_fraction_full 0.999
_diffrn_reflns_Laue_measured_fraction_max 0.999
_diffrn_reflns_limit_h_max 9
_diffrn_reflns_limit_h_min -9
_diffrn_reflns_limit_k_max 11
_diffrn_reflns_limit_k_min -11
_diffrn_reflns_limit_l_max 20
_diffrn_reflns_limit_l_min -20
_diffrn_reflns_number 32410
_diffrn_reflns_point_group_measured_fraction_full 0.999
_diffrn_reflns_point_group_measured_fraction_max 0.999
_diffrn_reflns_theta_full 67.684
_diffrn_reflns_theta_max 68.245
_diffrn_reflns_theta_min 5.636
_exptl_absorpt_coefficient_mu 1.485
_exptl_crystal_density_diffrn 1.297
_exptl_crystal_F_000 488
_exptl_crystal_size_max 0.140
_exptl_crystal_size_mid 0.120
_exptl_crystal_size_min 0.100
_refine_diff_density_max 0.297
_refine_diff_density_min -0.309
_refine_diff_density_rms 0.042
_refine_ls_extinction_method none
_refine_ls_goodness_of_fit_ref 1.062
_refine_ls_hydrogen_treatment mixed
_refine_ls_matrix_type full
_refine_ls_number_parameters 315
_refine_ls_number_reflns 4358
_refine_ls_number_restraints 0
_refine_ls_restrained_S_all 1.062
_refine_ls_R_factor_all 0.0322
_refine_ls_R_factor_gt 0.0299
_refine_ls_shift/su_max 0.001
_refine_ls_shift/su_mean 0.000
_refine_ls_structure_factor_coef Fsqd
_refine_ls_weighting_details 'w=1/[\s^2^(Fo^2^)+(0.0384P)^2^+0.5441P] where P=(Fo^2^+2Fc^2^)/3'
_refine_ls_weighting_scheme calc
_refine_ls_wR_factor_gt 0.0791
_refine_ls_wR_factor_ref 0.0807
_reflns_Friedel_coverage 0.000
_reflns_number_gt 4018
_reflns_number_total 4358
_reflns_threshold_expression 'I > 2\s(I)'
_cod_data_source_file c9dt03058a2.cif
_cod_data_source_block shelx
_cod_depositor_comments 'Adding full bibliography for 7700964--7700969.cif.'
_cod_database_code 7700969
_shelx_shelxl_version_number 2016/6
_shelx_space_group_comment
;
The symmetry employed for this shelxl refinement is uniquely defined
by the following loop, which should always be used as a source of
symmetry information in preference to the above space-group names.
They are only intended as comments.
;
_shelx_estimated_absorpt_t_min 0.819
_shelx_estimated_absorpt_t_max 0.866

loop_
_space_group_symop_operation_xyz
'x, y, z'
'-x, -y, -z'

loop_
_atom_site_label
_atom_site_type_symbol
_atom_site_fract_x
_atom_site_fract_y
_atom_site_fract_z
_atom_site_U_iso_or_equiv
_atom_site_adp_type
_atom_site_occupancy
_atom_site_site_symmetry_order
_atom_site_calc_flag
_atom_site_refinement_flags_posn
_atom_site_refinement_flags_adp
C1 C 0.21942(17) 0.51165(15) 0.67076(8) 0.0191(3) Uani 1 1 d . .
C2 C 0.20030(18) 0.66222(15) 0.70326(8) 0.0218(3) Uani 1 1 d . .
H2 H 0.288524 0.725335 0.735636 0.026 Uiso 1 1 calc R U
C3 C 0.05153(19) 0.71897(16) 0.68792(9) 0.0256(3) Uani 1 1 d . .
H3 H 0.039972 0.819011 0.710700 0.031 Uiso 1 1 calc R U
C4 C -0.07934(18) 0.62653(17) 0.63875(10) 0.0269(3) Uani 1 1 d . .
H4 H -0.178976 0.664445 0.628514 0.032 Uiso 1 1 calc R U
C5 C -0.06215(19) 0.47724(17) 0.60465(10) 0.0272(3) Uani 1 1 d . .
H5 H -0.149279 0.415452 0.570763 0.033 Uiso 1 1 calc R U
C6 C 0.08532(18) 0.42052(16) 0.62127(9) 0.0237(3) Uani 1 1 d . .
H6 H 0.095209 0.320006 0.599095 0.028 Uiso 1 1 calc R U
C7 C 0.49448(16) 0.30335(14) 0.60702(8) 0.0183(3) Uani 1 1 d . .
C8 C 0.46084(17) 0.33823(15) 0.53343(9) 0.0214(3) Uani 1 1 d . .
H8 H 0.389978 0.411551 0.534144 0.026 Uiso 1 1 calc R U
C9 C 0.52873(18) 0.26806(16) 0.45765(9) 0.0222(3) Uani 1 1 d . .
H9 H 0.500787 0.293023 0.409357 0.027 Uiso 1 1 calc R U
C10 C 0.63573(17) 0.16325(15) 0.45616(8) 0.0204(3) Uani 1 1 d . .
H10 H 0.684202 0.118671 0.406763 0.025 Uiso 1 1 calc R U
C11 C 0.67428(16) 0.12114(14) 0.52889(8) 0.0181(3) Uani 1 1 d . .
C12 C 0.78910(17) 0.01378(15) 0.52437(9) 0.0208(3) Uani 1 1 d . .
H12 H 0.836537 -0.027268 0.474086 0.025 Uiso 1 1 calc R U
C13 C 0.83121(18) -0.03033(16) 0.59225(9) 0.0233(3) Uani 1 1 d . .
H13 H 0.911427 -0.096998 0.589390 0.028 Uiso 1 1 calc R U
C14 C 0.75189(17) 0.02617(15) 0.66694(9) 0.0211(3) Uani 1 1 d . .
H14 H 0.777346 -0.008270 0.712407 0.025 Uiso 1 1 calc R U
C15 C 0.63734(16) 0.13100(14) 0.67582(8) 0.0181(3) Uani 1 1 d . .
C16 C 0.60010(16) 0.18676(14) 0.60596(8) 0.0165(3) Uani 1 1 d . .
C17 C 0.68581(16) 0.34503(15) 0.84931(8) 0.0177(3) Uani 1 1 d . .
C18 C 0.65703(17) 0.39549(16) 0.93401(8) 0.0208(3) Uani 1 1 d . .
H18 H 0.573159 0.343662 0.957335 0.025 Uiso 1 1 calc R U
C19 C 0.75141(18) 0.52128(16) 0.98357(9) 0.0248(3) Uani 1 1 d . .
H19 H 0.730914 0.553092 1.039697 0.030 Uiso 1 1 calc R U
C20 C 0.87652(18) 0.59976(16) 0.94942(9) 0.0254(3) Uani 1 1 d . .
H20 H 0.939895 0.684239 0.982628 0.030 Uiso 1 1 calc R U
C21 C 0.90694(19) 0.55224(16) 0.86591(9) 0.0253(3) Uani 1 1 d . .
H21 H 0.990476 0.604988 0.842917 0.030 Uiso 1 1 calc R U
C22 C 0.81269(17) 0.42576(15) 0.81644(9) 0.0214(3) Uani 1 1 d . .
H22 H 0.834439 0.394247 0.760438 0.026 Uiso 1 1 calc R U
C23 C 0.32889(17) 0.14317(14) 0.81253(8) 0.0186(3) Uani 1 1 d . .
C24 C 0.16330(17) 0.17738(15) 0.81966(9) 0.0211(3) Uani 1 1 d . .
H24 H 0.127384 0.250756 0.797568 0.025 Uiso 1 1 calc R U
C25 C 0.04903(17) 0.09743(16) 0.86170(9) 0.0223(3) Uani 1 1 d . .
H25 H -0.062773 0.120080 0.866500 0.027 Uiso 1 1 calc R U
C26 C 0.09585(18) -0.01212(16) 0.89573(9) 0.0223(3) Uani 1 1 d . .
H26 H 0.016168 -0.060846 0.922814 0.027 Uiso 1 1 calc R U
C27 C 0.26491(17) -0.05094(15) 0.88967(8) 0.0200(3) Uani 1 1 d . .
C28 C 0.33816(18) -0.16111(16) 0.91785(9) 0.0236(3) Uani 1 1 d . .
H28 H 0.273393 -0.217586 0.947016 0.028 Uiso 1 1 calc R U
C29 C 0.50512(18) -0.18492(16) 0.90219(9) 0.0242(3) Uani 1 1 d . .
H29 H 0.549552 -0.259253 0.920421 0.029 Uiso 1 1 calc R U
C30 C 0.61267(17) -0.10080(15) 0.85935(9) 0.0217(3) Uani 1 1 d . .
H30 H 0.724733 -0.120160 0.849817 0.026 Uiso 1 1 calc R U
C31 C 0.54820(17) 0.00946(15) 0.83231(8) 0.0185(3) Uani 1 1 d . .
C32 C 0.37429(17) 0.02974(14) 0.84735(8) 0.0182(3) Uani 1 1 d . .
Si1 Si 0.42004(5) 0.44277(4) 0.69854(2) 0.01856(10) Uani 1 1 d . .
Si2 Si 0.55885(4) 0.17333(4) 0.78417(2) 0.01652(10) Uani 1 1 d . .
H1 H 0.543(2) 0.5634(18) 0.7224(10) 0.023(4) Uiso 1 1 d . .
H H 0.393(2) 0.3900(19) 0.7668(10) 0.028(4) Uiso 1 1 d . .

loop_
_atom_site_aniso_label
_atom_site_aniso_U_11
_atom_site_aniso_U_22
_atom_site_aniso_U_33
_atom_site_aniso_U_23
_atom_site_aniso_U_13
_atom_site_aniso_U_12
C1 0.0213(7) 0.0202(7) 0.0189(6) 0.0087(5) 0.0062(5) 0.0061(5)
C2 0.0261(7) 0.0216(7) 0.0187(7) 0.0057(5) 0.0021(5) 0.0065(6)
C3 0.0312(8) 0.0238(7) 0.0252(7) 0.0087(6) 0.0071(6) 0.0128(6)
C4 0.0208(7) 0.0326(8) 0.0339(8) 0.0177(7) 0.0058(6) 0.0098(6)
C5 0.0213(7) 0.0283(8) 0.0347(8) 0.0145(6) 0.0005(6) -0.0008(6)
C6 0.0235(7) 0.0194(7) 0.0297(8) 0.0094(6) 0.0037(6) 0.0023(6)
C7 0.0172(6) 0.0170(6) 0.0208(7) 0.0055(5) 0.0021(5) 0.0010(5)
C8 0.0199(7) 0.0207(7) 0.0255(7) 0.0090(6) 0.0025(5) 0.0041(5)
C9 0.0223(7) 0.0265(7) 0.0199(7) 0.0103(6) 0.0013(5) 0.0018(6)
C10 0.0203(7) 0.0217(7) 0.0180(6) 0.0039(5) 0.0045(5) 0.0000(5)
C11 0.0161(6) 0.0164(6) 0.0206(7) 0.0040(5) 0.0022(5) -0.0012(5)
C12 0.0198(7) 0.0193(6) 0.0226(7) 0.0040(5) 0.0067(5) 0.0024(5)
C13 0.0213(7) 0.0208(7) 0.0302(8) 0.0086(6) 0.0064(6) 0.0080(5)
C14 0.0206(7) 0.0223(7) 0.0225(7) 0.0091(6) 0.0013(5) 0.0042(5)
C15 0.0170(6) 0.0162(6) 0.0204(7) 0.0043(5) 0.0008(5) 0.0006(5)
C16 0.0148(6) 0.0153(6) 0.0183(6) 0.0034(5) 0.0011(5) -0.0008(5)
C17 0.0170(6) 0.0188(6) 0.0192(6) 0.0072(5) 0.0007(5) 0.0047(5)
C18 0.0198(7) 0.0249(7) 0.0195(7) 0.0087(6) 0.0020(5) 0.0042(5)
C19 0.0253(7) 0.0290(8) 0.0192(7) 0.0033(6) 0.0003(6) 0.0071(6)
C20 0.0234(7) 0.0211(7) 0.0288(8) 0.0020(6) -0.0040(6) 0.0015(6)
C21 0.0230(7) 0.0253(7) 0.0285(8) 0.0097(6) 0.0025(6) -0.0009(6)
C22 0.0223(7) 0.0237(7) 0.0192(7) 0.0071(6) 0.0028(5) 0.0030(6)
C23 0.0191(7) 0.0174(6) 0.0179(6) 0.0025(5) -0.0001(5) 0.0015(5)
C24 0.0206(7) 0.0202(7) 0.0214(7) 0.0029(5) -0.0011(5) 0.0046(5)
C25 0.0166(6) 0.0244(7) 0.0228(7) 0.0007(6) 0.0010(5) 0.0028(5)
C26 0.0191(7) 0.0250(7) 0.0199(7) 0.0027(6) 0.0030(5) -0.0024(5)
C27 0.0204(7) 0.0205(7) 0.0172(6) 0.0032(5) 0.0002(5) -0.0009(5)
C28 0.0247(7) 0.0249(7) 0.0222(7) 0.0105(6) 0.0008(6) -0.0032(6)
C29 0.0251(7) 0.0241(7) 0.0264(7) 0.0126(6) -0.0028(6) 0.0021(6)
C30 0.0183(7) 0.0232(7) 0.0249(7) 0.0082(6) 0.0000(5) 0.0031(5)
C31 0.0180(6) 0.0191(6) 0.0180(6) 0.0044(5) 0.0004(5) 0.0010(5)
C32 0.0185(6) 0.0178(6) 0.0164(6) 0.0017(5) -0.0005(5) 0.0005(5)
Si1 0.01987(19) 0.01686(19) 0.01990(19) 0.00520(14) 0.00201(14) 0.00545(14)
Si2 0.01632(18) 0.01679(18) 0.01743(19) 0.00587(14) 0.00176(13) 0.00282(13)

loop_
_atom_type_symbol
_atom_type_description
_atom_type_scat_dispersion_real
_atom_type_scat_dispersion_imag
_atom_type_scat_source
C C 0.0181 0.0091 'International Tables Vol C Tables 4.2.6.8 and 6.1.1.4'
H H 0.0000 0.0000 'International Tables Vol C Tables 4.2.6.8 and 6.1.1.4'
Si Si 0.2541 0.3302 'International Tables Vol C Tables 4.2.6.8 and 6.1.1.4'

loop_
_geom_angle_atom_site_label_1
_geom_angle_atom_site_label_2
_geom_angle_atom_site_label_3
_geom_angle
C6 C1 C2 117.94(13)
C6 C1 Si1 123.84(10)
C2 C1 Si1 118.20(11)
C3 C2 C1 121.03(14)
C3 C2 H2 119.5
C1 C2 H2 119.5
C4 C3 C2 119.93(14)
C4 C3 H3 120.0
C2 C3 H3 120.0
C3 C4 C5 120.08(14)
C3 C4 H4 120.0
C5 C4 H4 120.0
C6 C5 C4 119.79(14)
C6 C5 H5 120.1
C4 C5 H5 120.1
C5 C6 C1 121.21(13)
C5 C6 H6 119.4
C1 C6 H6 119.4
C8 C7 C16 118.74(12)
C8 C7 Si1 111.57(10)
C16 C7 Si1 128.86(10)
C7 C8 C9 123.18(13)
C7 C8 H8 118.4
C9 C8 H8 118.4
C10 C9 C8 118.98(13)
C10 C9 H9 120.5
C8 C9 H9 120.5
C9 C10 C11 120.79(12)
C9 C10 H10 119.6
C11 C10 H10 119.6
C12 C11 C10 118.55(12)
C12 C11 C16 120.49(12)
C10 C11 C16 120.96(12)
C13 C12 C11 121.07(13)
C13 C12 H12 119.5
C11 C12 H12 119.5
C12 C13 C14 119.10(13)
C12 C13 H13 120.5
C14 C13 H13 120.5
C15 C14 C13 122.93(13)
C15 C14 H14 118.5
C13 C14 H14 118.5
C14 C15 C16 118.69(12)
C14 C15 Si2 109.23(10)
C16 C15 Si2 132.08(10)
C11 C16 C7 117.17(12)
C11 C16 C15 117.47(12)
C7 C16 C15 125.35(12)
C22 C17 C18 117.84(12)
C22 C17 Si2 121.92(10)
C18 C17 Si2 120.24(10)
C19 C18 C17 121.11(13)
C19 C18 H18 119.4
C17 C18 H18 119.4
C18 C19 C20 119.97(13)
C18 C19 H19 120.0
C20 C19 H19 120.0
C21 C20 C19 119.95(13)
C21 C20 H20 120.0
C19 C20 H20 120.0
C20 C21 C22 119.98(13)
C20 C21 H21 120.0
C22 C21 H21 120.0
C21 C22 C17 121.16(13)
C21 C22 H22 119.4
C17 C22 H22 119.4
C24 C23 C32 117.79(13)
C24 C23 Si2 153.82(11)
C32 C23 Si2 88.21(9)
C23 C24 C25 118.19(13)
C23 C24 H24 120.9
C25 C24 H24 120.9
C26 C25 C24 123.22(13)
C26 C25 H25 118.4
C24 C25 H25 118.4
C25 C26 C27 120.41(13)
C25 C26 H26 119.8
C27 C26 H26 119.8
C32 C27 C28 115.42(12)
C32 C27 C26 114.88(13)
C28 C27 C26 129.68(13)
C29 C28 C27 120.20(13)
C29 C28 H28 119.9
C27 C28 H28 119.9
C28 C29 C30 122.94(13)
C28 C29 H29 118.5
C30 C29 H29 118.5
C31 C30 C29 118.94(13)
C31 C30 H30 120.5
C29 C30 H30 120.5
C30 C31 C32 117.19(12)
C30 C31 Si2 155.36(11)
C32 C31 Si2 87.38(9)
C27 C32 C23 125.51(12)
C27 C32 C31 125.28(13)
C23 C32 C31 109.21(12)
C27 C32 Si2 176.84(10)
C23 C32 Si2 54.37(7)
C31 C32 Si2 54.99(7)
C1 Si1 C7 110.79(6)
C1 Si1 H1 107.7(7)
C7 Si1 H1 109.1(7)
C1 Si1 H 108.7(7)
C7 Si1 H 113.9(7)
H1 Si1 H 106.3(10)
C17 Si2 C15 109.36(6)
C17 Si2 C23 115.44(6)
C15 Si2 C23 125.35(6)
C17 Si2 C31 113.24(6)
C15 Si2 C31 114.07(6)
C23 Si2 C31 74.97(6)
C17 Si2 C32 119.41(5)
C15 Si2 C32 130.30(5)
C23 Si2 C32 37.42(5)
C31 Si2 C32 37.63(5)

loop_
_geom_bond_atom_site_label_1
_geom_bond_atom_site_label_2
_geom_bond_distance
C1 C6 1.398(2)
C1 C2 1.3987(19)
C1 Si1 1.8732(14)
C2 C3 1.390(2)
C2 H2 0.9300
C3 C4 1.383(2)
C3 H3 0.9300
C4 C5 1.388(2)
C4 H4 0.9300
C5 C6 1.386(2)
C5 H5 0.9300
C6 H6 0.9300
C7 C8 1.386(2)
C7 C16 1.4417(18)
C7 Si1 1.8798(14)
C8 C9 1.408(2)
C8 H8 0.9300
C9 C10 1.359(2)
C9 H9 0.9300
C10 C11 1.416(2)
C10 H10 0.9300
C11 C12 1.4142(19)
C11 C16 1.4365(18)
C12 C13 1.358(2)
C12 H12 0.9300
C13 C14 1.406(2)
C13 H13 0.9300
C14 C15 1.3873(19)
C14 H14 0.9300
C15 C16 1.4412(19)
C15 Si2 1.8796(14)
C17 C22 1.3968(19)
C17 C18 1.4014(19)
C17 Si2 1.8695(14)
C18 C19 1.386(2)
C18 H18 0.9300
C19 C20 1.387(2)
C19 H19 0.9300
C20 C21 1.384(2)
C20 H20 0.9300
C21 C22 1.389(2)
C21 H21 0.9300
C22 H22 0.9300
C23 C24 1.3794(19)
C23 C32 1.4160(19)
C23 Si2 1.8940(14)
C24 C25 1.421(2)
C24 H24 0.9300
C25 C26 1.379(2)
C25 H25 0.9300
C26 C27 1.420(2)
C26 H26 0.9300
C27 C32 1.4064(19)
C27 C28 1.416(2)
C28 C29 1.378(2)
C28 H28 0.9300
C29 C30 1.424(2)
C29 H29 0.9300
C30 C31 1.374(2)
C30 H30 0.9300
C31 C32 1.4235(18)
C31 Si2 1.9096(14)
C32 Si2 2.3291(14)
Si1 H1 1.379(16)
Si1 H 1.370(17)

loop_
_geom_torsion_atom_site_label_1
_geom_torsion_atom_site_label_2
_geom_torsion_atom_site_label_3
_geom_torsion_atom_site_label_4
_geom_torsion
C6 C1 C2 C3 1.0(2)
Si1 C1 C2 C3 -177.22(11)
C1 C2 C3 C4 -1.0(2)
C2 C3 C4 C5 -0.1(2)
C3 C4 C5 C6 1.2(2)
C4 C5 C6 C1 -1.2(2)
C2 C1 C6 C5 0.1(2)
Si1 C1 C6 C5 178.23(11)
C16 C7 C8 C9 -1.8(2)
Si1 C7 C8 C9 168.67(11)
C7 C8 C9 C10 -1.6(2)
C8 C9 C10 C11 2.1(2)
C9 C10 C11 C12 -178.72(13)
C9 C10 C11 C16 0.7(2)
C10 C11 C12 C13 179.73(13)
C16 C11 C12 C13 0.3(2)
C11 C12 C13 C14 3.4(2)
C12 C13 C14 C15 -3.1(2)
C13 C14 C15 C16 -1.2(2)
C13 C14 C15 Si2 178.99(11)
C12 C11 C16 C7 175.42(12)
C10 C11 C16 C7 -3.94(18)
C12 C11 C16 C15 -4.50(18)
C10 C11 C16 C15 176.13(12)
C8 C7 C16 C11 4.43(18)
Si1 C7 C16 C11 -164.19(10)
C8 C7 C16 C15 -175.66(12)
Si1 C7 C16 C15 15.7(2)
C14 C15 C16 C11 4.83(18)
Si2 C15 C16 C11 -175.40(10)
C14 C15 C16 C7 -175.09(12)
Si2 C15 C16 C7 4.7(2)
C22 C17 C18 C19 -0.1(2)
Si2 C17 C18 C19 179.08(10)
C17 C18 C19 C20 0.2(2)
C18 C19 C20 C21 0.0(2)
C19 C20 C21 C22 -0.2(2)
C20 C21 C22 C17 0.4(2)
C18 C17 C22 C21 -0.2(2)
Si2 C17 C22 C21 -179.35(11)
C32 C23 C24 C25 0.28(19)
Si2 C23 C24 C25 -172.38(18)
C23 C24 C25 C26 0.1(2)
C24 C25 C26 C27 -0.2(2)
C25 C26 C27 C32 -0.08(19)
C25 C26 C27 C28 -178.18(14)
C32 C27 C28 C29 -0.9(2)
C26 C27 C28 C29 177.15(14)
C27 C28 C29 C30 1.2(2)
C28 C29 C30 C31 0.1(2)
C29 C30 C31 C32 -1.60(19)
C29 C30 C31 Si2 173.82(19)
C28 C27 C32 C23 178.92(12)
C26 C27 C32 C23 0.54(19)
C28 C27 C32 C31 -0.6(2)
C26 C27 C32 C31 -179.03(12)
C24 C23 C32 C27 -0.6(2)
Si2 C23 C32 C27 176.12(12)
C24 C23 C32 C31 178.98(12)
Si2 C23 C32 C31 -4.26(11)
C24 C23 C32 Si2 -176.76(14)
C30 C31 C32 C27 1.9(2)
Si2 C31 C32 C27 -176.15(12)
C30 C31 C32 C23 -177.68(12)
Si2 C31 C32 C23 4.23(10)
C30 C31 C32 Si2 178.09(14)
C6 C1 Si1 C7 40.72(13)
C2 C1 Si1 C7 -141.17(10)
C8 C7 Si1 C1 35.11(12)
C16 C7 Si1 C1 -155.61(11)
C22 C17 Si2 C15 2.30(13)
C18 C17 Si2 C15 -176.80(10)
C22 C17 Si2 C23 -145.50(11)
C18 C17 Si2 C23 35.40(13)
C22 C17 Si2 C31 130.72(11)
C18 C17 Si2 C31 -48.38(12)
C22 C17 Si2 C32 172.36(10)
C18 C17 Si2 C32 -6.74(13)
C14 C15 Si2 C17 96.67(10)
C16 C15 Si2 C17 -83.12(13)
C14 C15 Si2 C23 -119.49(10)
C16 C15 Si2 C23 60.72(15)
C14 C15 Si2 C31 -31.29(11)
C16 C15 Si2 C31 148.92(12)
C14 C15 Si2 C32 -71.96(12)
C16 C15 Si2 C32 108.25(13)
C24 C23 Si2 C17 67.7(2)
C32 C23 Si2 C17 -105.85(9)
C24 C23 Si2 C15 -74.3(3)
C32 C23 Si2 C15 112.21(9)
C24 C23 Si2 C31 176.6(2)
C32 C23 Si2 C31 3.10(8)
C24 C23 Si2 C32 173.5(3)
